data_7006070
loop_
_publ_author_name
'Moubaraki, Boujemaa'
'Leita, Ben A.'
'Halder, Gregory J.'
'Batten, Stuart R.'
'Jensen, Paul'
'Smith, Jonathan P.'
'Cashion, John D.'
'Kepert, Cameron J.'
'L\'etard, Jean-Fran\,cois'
'Murray, Keith S.'

_publ_section_title
;
 Structure, magnetism and photomagnetism of mixed-ligand
 tris(pyrazolyl)methane iron(ii) spin crossover compounds.
;
_journal_issue 39
_journal_name_full 'Dalton transactions (Cambridge, England : 2003)'
_journal_page_first 4413
_journal_page_last 4426
_journal_paper_doi 10.1039/b708773j
_journal_year 2007
_chemical_formula_moiety 'C29 H38 Fe N12, 2(B F4), 1.5(C2 H3 N)'
_chemical_formula_sum 'C32 H42.5 B2 F8 Fe N13.5'
_chemical_formula_weight 845.76
_chemical_name_common (Fe(4-Metpm)(dmtpm))(BF!4$)!2$.3/2(MeCN)
_chemical_name_systematic
;
?
;
_space_group_IT_number 2
_symmetry_cell_setting triclinic
_symmetry_Int_Tables_number 2
_symmetry_space_group_name_Hall '-P 1'
_symmetry_space_group_name_H-M 'P -1'
_atom_sites_solution_hydrogens geom
_atom_sites_solution_primary direct
_atom_sites_solution_secondary difmap
_audit_creation_method SHELXL-97
_cell_angle_alpha 88.760(3)
_cell_angle_beta 79.423(3)
_cell_angle_gamma 63.765(3)
_cell_formula_units_Z 2
_cell_length_a 11.918(2)
_cell_length_b 12.367(2)
_cell_length_c 15.048(3)
_cell_measurement_reflns_used 4439
_cell_measurement_temperature 96(2)
_cell_measurement_theta_max 27.989
_cell_measurement_theta_min 2.374
_cell_volume 1951.2(6)
_computing_cell_refinement 'SMART (BrukerAXS, 1997)'
_computing_data_collection 'SMART (BrukerAXS, 1997)'
_computing_data_reduction 'SAINT+ (BrukerAXS, 1997)'
_computing_molecular_graphics 'ORTEP-3 (Farrugia, 1997)'
_computing_publication_material XCIF
_computing_structure_refinement 'SHELXTL (BrukerAXS, 2000)'
_computing_structure_solution 'SHELXTL (BrukerAXS, 2000)'
_diffrn_ambient_temperature 96(2)
_diffrn_measured_fraction_theta_full 0.937
_diffrn_measured_fraction_theta_max 0.937
_diffrn_measurement_device_type 'Bruker SMART 1000 CCD'
_diffrn_measurement_method \w
_diffrn_radiation_monochromator graphite
_diffrn_radiation_source 'fine-focus sealed tube'
_diffrn_radiation_type MoK\a
_diffrn_radiation_wavelength 0.71073
_diffrn_reflns_av_R_equivalents 0.0181
_diffrn_reflns_av_sigmaI/netI 0.0208
_diffrn_reflns_limit_h_max 15
_diffrn_reflns_limit_h_min -14
_diffrn_reflns_limit_k_max 15
_diffrn_reflns_limit_k_min -16
_diffrn_reflns_limit_l_max 19
_diffrn_reflns_limit_l_min -19
_diffrn_reflns_number 18851
_diffrn_reflns_theta_full 28.04
_diffrn_reflns_theta_max 28.04
_diffrn_reflns_theta_min 1.38
_diffrn_standards_decay_% 0.00
_diffrn_standards_number 194
_exptl_absorpt_coefficient_mu 0.469
_exptl_absorpt_correction_T_max 0.940
_exptl_absorpt_correction_T_min 0.848
_exptl_absorpt_correction_type multi-scan
_exptl_absorpt_process_details 'SADABS (Bruker, 1996)'
_exptl_crystal_colour colourless
_exptl_crystal_density_diffrn 1.440
_exptl_crystal_density_method 'not measured'
_exptl_crystal_description block-shaped
_exptl_crystal_F_000 874
_exptl_crystal_size_max 0.24
_exptl_crystal_size_mid 0.19
_exptl_crystal_size_min 0.12
_refine_diff_density_max 1.117
_refine_diff_density_min -0.990
_refine_diff_density_rms 0.078
_refine_ls_extinction_method none
_refine_ls_goodness_of_fit_ref 1.034
_refine_ls_hydrogen_treatment constr
_refine_ls_matrix_type full
_refine_ls_number_parameters 544
_refine_ls_number_reflns 8860
_refine_ls_number_restraints 6
_refine_ls_restrained_S_all 1.037
_refine_ls_R_factor_all 0.0651
_refine_ls_R_factor_gt 0.0556
_refine_ls_shift/su_max 0.000
_refine_ls_shift/su_mean 0.000
_refine_ls_structure_factor_coef Fsqd
_refine_ls_weighting_details 'calc w=1/[\s^2^(Fo^2^)+(0.0810P)^2^+2.9356P] where P=(Fo^2^+2Fc^2^)/3'
_refine_ls_weighting_scheme calc
_refine_ls_wR_factor_gt 0.1480
_refine_ls_wR_factor_ref 0.1592
_reflns_number_gt 7652
_reflns_number_total 8860
_reflns_threshold_expression >2sigma(I)
_cod_data_source_file b708773j.txt
_cod_data_source_block 2-96K
_cod_depositor_comments
;
The following automatic conversions were performed:
'_symmetry_cell_setting' value 'Triclinic' changed to 'triclinic'
according to '/home/saulius/struct/CIF-dictionaries/cif_core.dic'
dictionary named 'cif_core.dic' version 2.4.1 from 2010-06-29.

Automatic conversion script
Id: cif_fix_enum 1527 2010-12-29 10:47:43Z saulius 
;
_cod_original_formula_sum 'C32 H42.50 B2 F8 Fe N13.50'
_cod_database_code 7006070

loop_
_symmetry_equiv_pos_as_xyz
'x, y, z'
'-x, -y, -z'

loop_
_atom_site_label
_atom_site_type_symbol
_atom_site_fract_x
_atom_site_fract_y
_atom_site_fract_z
_atom_site_U_iso_or_equiv
_atom_site_adp_type
_atom_site_occupancy
_atom_site_symmetry_multiplicity
_atom_site_calc_flag
_atom_site_refinement_flags
_atom_site_disorder_assembly
_atom_site_disorder_group
Fe1 Fe 0.68869(3) 0.61714(3) 0.73794(2) 0.01969(11) Uani 1 1 d . . .
N1 N 0.61872(18) 0.50330(18) 0.80549(12) 0.0219(4) Uani 1 1 d . . .
N2 N 0.66702(18) 0.45403(17) 0.88093(12) 0.0194(4) Uani 1 1 d . . .
N3 N 0.66926(19) 0.68774(17) 0.86764(14) 0.0236(4) Uani 1 1 d . . .
N4 N 0.72022(18) 0.60449(17) 0.92857(13) 0.0211(4) Uani 1 1 d . . .
N5 N 0.8687(2) 0.48911(18) 0.75323(13) 0.0255(4) Uani 1 1 d . . .
N6 N 0.87758(18) 0.43472(17) 0.83350(13) 0.0214(4) Uani 1 1 d . . .
N7 N 0.7570(2) 0.7281(2) 0.66428(16) 0.0312(5) Uani 1 1 d . . .
N8 N 0.7176(2) 0.76383(19) 0.58477(16) 0.0295(4) Uani 1 1 d . . .
N9 N 0.7100(2) 0.53674(19) 0.61249(15) 0.0296(5) Uani 1 1 d . . .
N10 N 0.6647(2) 0.60953(19) 0.54567(14) 0.0272(4) Uani 1 1 d . . .
N11 N 0.5101(2) 0.74416(19) 0.71490(16) 0.0322(5) Uani 1 1 d . . .
N12 N 0.5064(2) 0.78714(19) 0.63074(17) 0.0318(5) Uani 1 1 d . . .
C1 C 0.4603(3) 0.4911(3) 0.72402(19) 0.0388(6) Uani 1 1 d . . .
H1A H 0.4876 0.5395 0.6811 0.058 Uiso 1 1 calc R . .
H1B H 0.3700 0.5381 0.7514 0.058 Uiso 1 1 calc R . .
H1C H 0.4723 0.4174 0.6921 0.058 Uiso 1 1 calc R . .
C2 C 0.5380(2) 0.4579(2) 0.79661(16) 0.0259(5) Uani 1 1 d . . .
C3 C 0.5367(2) 0.3793(2) 0.86471(17) 0.0272(5) Uani 1 1 d . . .
H3 H 0.4879 0.3351 0.8726 0.033 Uiso 1 1 calc R . .
C4 C 0.6189(2) 0.3782(2) 0.91775(16) 0.0234(4) Uani 1 1 d . . .
C5 C 0.6537(3) 0.3125(2) 1.00014(18) 0.0307(5) Uani 1 1 d . . .
H5A H 0.6326 0.3708 1.0509 0.046 Uiso 1 1 calc R . .
H5B H 0.7453 0.2583 0.9886 0.046 Uiso 1 1 calc R . .
H5C H 0.6059 0.2651 1.0152 0.046 Uiso 1 1 calc R . .
C6 C 0.5698(3) 0.9107(2) 0.8672(2) 0.0385(6) Uani 1 1 d . . .
H6A H 0.5986 0.8976 0.8013 0.058 Uiso 1 1 calc R . .
H6B H 0.5918 0.9710 0.8900 0.058 Uiso 1 1 calc R . .
H6C H 0.4772 0.9396 0.8822 0.058 Uiso 1 1 calc R . .
C7 C 0.6335(2) 0.7948(2) 0.91002(18) 0.0283(5) Uani 1 1 d . . .
C8 C 0.6624(2) 0.7788(2) 0.99745(18) 0.0301(5) Uani 1 1 d . . .
H8 H 0.6457 0.8409 1.0413 0.036 Uiso 1 1 calc R . .
C9 C 0.7189(2) 0.6575(2) 1.00741(16) 0.0245(5) Uani 1 1 d . . .
C10 C 0.7738(3) 0.5863(3) 1.08344(17) 0.0307(5) Uani 1 1 d . . .
H10A H 0.7416 0.5261 1.0967 0.046 Uiso 1 1 calc R . .
H10B H 0.7488 0.6408 1.1374 0.046 Uiso 1 1 calc R . .
H10C H 0.8670 0.5454 1.0660 0.046 Uiso 1 1 calc R . .
C11 C 1.0176(4) 0.4652(3) 0.6083(2) 0.0524(9) Uani 1 1 d . . .
H11A H 0.9390 0.5102 0.5851 0.079 Uiso 1 1 calc R . .
H11B H 1.0728 0.3915 0.5692 0.079 Uiso 1 1 calc R . .
H11C H 1.0620 0.5155 0.6089 0.079 Uiso 1 1 calc R . .
C12 C 0.9856(3) 0.4324(3) 0.70212(18) 0.0342(6) Uani 1 1 d . . .
C13 C 1.0675(3) 0.3422(3) 0.7497(2) 0.0358(6) Uani 1 1 d . . .
H13 H 1.1552 0.2896 0.7283 0.043 Uiso 1 1 calc R . .
C14 C 0.9967(2) 0.3446(2) 0.83310(18) 0.0282(5) Uani 1 1 d . . .
C15 C 1.0308(3) 0.2684(3) 0.9102(2) 0.0380(6) Uani 1 1 d . . .
H15A H 1.0121 0.3199 0.9648 0.057 Uiso 1 1 calc R . .
H15B H 1.1219 0.2124 0.8966 0.057 Uiso 1 1 calc R . .
H15C H 0.9809 0.2225 0.9202 0.057 Uiso 1 1 calc R . .
C16 C 0.7669(2) 0.4773(2) 0.90517(15) 0.0194(4) Uani 1 1 d . . .
H16 H 0.7924 0.4323 0.9598 0.023 Uiso 1 1 calc R . .
C17 C 0.8432(3) 0.7688(3) 0.6668(2) 0.0411(7) Uani 1 1 d . . .
H17 H 0.8883 0.7575 0.7148 0.049 Uiso 1 1 calc R . .
C18 C 0.8588(3) 0.8305(3) 0.5894(3) 0.0441(7) Uani 1 1 d . . .
C19 C 0.7766(3) 0.8256(2) 0.5384(2) 0.0377(6) Uani 1 1 d . . .
H19 H 0.7635 0.8590 0.4816 0.045 Uiso 1 1 calc R . .
C20 C 0.9442(4) 0.8918(4) 0.5669(3) 0.0657(11) Uani 1 1 d . . .
H20A H 0.9940 0.8799 0.6145 0.098 Uiso 1 1 calc R . .
H20B H 0.8920 0.9785 0.5629 0.098 Uiso 1 1 calc R . .
H20C H 1.0022 0.8570 0.5087 0.098 Uiso 1 1 calc R . .
C21 C 0.7364(2) 0.4266(2) 0.58192(18) 0.0289(5) Uani 1 1 d . . .
H21 H 0.7715 0.3562 0.6141 0.035 Uiso 1 1 calc R . .
C22 C 0.7060(2) 0.4274(2) 0.49601(17) 0.0287(5) Uani 1 1 d . . .
C23 C 0.6603(2) 0.5466(2) 0.47508(17) 0.0290(5) Uani 1 1 d . . .
H23 H 0.6311 0.5785 0.4212 0.035 Uiso 1 1 calc R . .
C24 C 0.7159(3) 0.3217(3) 0.4424(2) 0.0397(6) Uani 1 1 d . . .
H24A H 0.7456 0.2498 0.4773 0.060 Uiso 1 1 calc R . .
H24B H 0.7767 0.3071 0.3852 0.060 Uiso 1 1 calc R . .
H24C H 0.6321 0.3390 0.4298 0.060 Uiso 1 1 calc R . .
C25 C 0.3915(3) 0.8072(3) 0.7615(3) 0.0459(8) Uani 1 1 d . . .
H25 H 0.3637 0.7965 0.8229 0.055 Uiso 1 1 calc R . .
C26 C 0.3129(3) 0.8914(3) 0.7082(3) 0.0545(10) Uani 1 1 d . . .
C27 C 0.3895(3) 0.8757(2) 0.6261(3) 0.0457(8) Uani 1 1 d . . .
H27 H 0.3654 0.9192 0.5744 0.055 Uiso 1 1 calc R . .
C28 C 0.1742(4) 0.9785(4) 0.7365(4) 0.0899(18) Uani 1 1 d . . .
H28A H 0.1636 1.0334 0.7868 0.135 Uiso 1 1 calc R . .
H28B H 0.1248 0.9335 0.7560 0.135 Uiso 1 1 calc R . .
H28C H 0.1438 1.0254 0.6852 0.135 Uiso 1 1 calc R . .
C29 C 0.6192(3) 0.7382(2) 0.56054(18) 0.0290(5) Uani 1 1 d . . .
H29 H 0.5971 0.7772 0.5032 0.035 Uiso 1 1 calc R . .
N13 N 0.8642(3) 0.2063(3) 0.7278(3) 0.0600(8) Uani 1 1 d . . .
C30 C 0.8162(3) 0.1466(3) 0.7504(2) 0.0402(7) Uani 1 1 d . . .
C31 C 0.7539(4) 0.0710(3) 0.7799(3) 0.0611(10) Uani 1 1 d . . .
H31A H 0.8171 -0.0078 0.7937 0.092 Uiso 1 1 calc R . .
H31B H 0.7140 0.0600 0.7316 0.092 Uiso 1 1 calc R . .
H31C H 0.6885 0.1097 0.8343 0.092 Uiso 1 1 calc R . .
N14 N 1.2588(8) -0.0091(6) 0.9885(6) 0.0672(18) Uani 0.50 1 d P . .
C32 C 1.1586(13) -0.0065(8) 1.0098(9) 0.090(3) Uani 0.50 1 d P . .
C33 C 1.0318(12) 0.0002(12) 1.0360(9) 0.101(4) Uani 0.50 1 d P . .
H33A H 1.0292 -0.0471 1.0888 0.151 Uiso 0.50 1 calc PR . .
H33B H 1.0119 -0.0324 0.9855 0.151 Uiso 0.50 1 calc PR . .
H33C H 0.9690 0.0847 1.0514 0.151 Uiso 0.50 1 calc PR . .
B1 B 0.5334(3) 0.8546(3) 0.3378(2) 0.0370(7) Uani 1 1 d . . .
F2 F 0.4704(3) 0.7986(2) 0.39279(18) 0.0758(8) Uani 1 1 d . . .
F1 F 0.64272(18) 0.8376(2) 0.36972(14) 0.0528(5) Uani 1 1 d . . .
F3 F 0.5668(3) 0.8075(3) 0.24888(18) 0.0945(10) Uani 1 1 d . . .
F4 F 0.4543(2) 0.97390(18) 0.33969(18) 0.0622(6) Uani 1 1 d . . .
B2A B 0.9597(8) 0.2553(9) 1.1480(7) 0.0551(19) Uani 0.498(4) 1 d PD A 1
F5A F 1.0457(5) 0.1496(6) 1.1104(4) 0.0790(10) Uani 0.498(4) 1 d P A 1
F8A F 0.9244(9) 0.2430(11) 1.2407(9) 0.098(3) Uani 0.498(4) 1 d P A 1
B2B B 0.9280(8) 0.3032(10) 1.1766(7) 0.0551(19) Uani 0.502(4) 1 d PD A 2
F5B F 0.8619(5) 0.3826(6) 1.2498(4) 0.0790(10) Uani 0.502(4) 1 d P A 2
F8B F 0.9833(9) 0.1902(11) 1.2163(9) 0.098(3) Uani 0.502(4) 1 d P A 2
F6 F 1.0173(2) 0.3356(2) 1.13055(16) 0.0659(6) Uani 1 1 d D . .
F7 F 0.8498(2) 0.3032(2) 1.11601(16) 0.0608(6) Uani 1 1 d D . .

loop_
_atom_site_aniso_label
_atom_site_aniso_U_11
_atom_site_aniso_U_22
_atom_site_aniso_U_33
_atom_site_aniso_U_23
_atom_site_aniso_U_13
_atom_site_aniso_U_12
Fe1 0.02388(18) 0.01838(17) 0.01795(17) 0.00236(11) -0.00615(12) -0.00968(13)
N1 0.0225(9) 0.0263(10) 0.0184(9) 0.0011(7) -0.0065(7) -0.0113(8)
N2 0.0207(9) 0.0212(9) 0.0188(8) 0.0015(7) -0.0056(7) -0.0108(7)
N3 0.0263(10) 0.0175(9) 0.0274(10) 0.0027(7) -0.0068(8) -0.0097(8)
N4 0.0238(9) 0.0201(9) 0.0210(9) -0.0010(7) -0.0051(7) -0.0109(8)
N5 0.0305(10) 0.0251(10) 0.0205(9) -0.0021(7) 0.0031(8) -0.0149(9)
N6 0.0208(9) 0.0215(9) 0.0219(9) -0.0007(7) -0.0026(7) -0.0100(8)
N7 0.0303(11) 0.0271(11) 0.0373(12) -0.0038(9) -0.0132(9) -0.0110(9)
N8 0.0309(11) 0.0246(10) 0.0394(12) 0.0063(9) -0.0143(9) -0.0156(9)
N9 0.0380(12) 0.0239(10) 0.0350(11) 0.0107(8) -0.0207(9) -0.0162(9)
N10 0.0339(11) 0.0265(10) 0.0301(10) 0.0090(8) -0.0166(9) -0.0177(9)
N11 0.0284(11) 0.0236(10) 0.0435(13) 0.0012(9) -0.0021(9) -0.0125(9)
N12 0.0279(11) 0.0207(10) 0.0507(13) 0.0085(9) -0.0154(10) -0.0116(9)
C1 0.0416(15) 0.0592(19) 0.0335(14) 0.0101(12) -0.0181(12) -0.0347(15)
C2 0.0233(11) 0.0329(13) 0.0246(11) -0.0024(9) -0.0052(9) -0.0148(10)
C3 0.0247(11) 0.0326(13) 0.0286(12) -0.0017(9) -0.0024(9) -0.0176(10)
C4 0.0244(11) 0.0230(11) 0.0241(11) -0.0009(8) -0.0025(9) -0.0124(9)
C5 0.0366(14) 0.0309(13) 0.0322(13) 0.0091(10) -0.0095(10) -0.0209(11)
C6 0.0438(16) 0.0195(12) 0.0497(16) -0.0009(11) -0.0086(13) -0.0121(11)
C7 0.0259(12) 0.0212(11) 0.0368(13) -0.0045(9) -0.0004(10) -0.0114(9)
C8 0.0280(12) 0.0266(12) 0.0357(13) -0.0101(10) -0.0005(10) -0.0138(10)
C9 0.0219(11) 0.0296(12) 0.0240(11) -0.0071(9) -0.0005(9) -0.0145(10)
C10 0.0321(13) 0.0386(14) 0.0246(11) -0.0051(10) -0.0076(10) -0.0174(11)
C11 0.057(2) 0.0509(19) 0.0395(16) -0.0084(14) 0.0236(15) -0.0278(16)
C12 0.0351(14) 0.0350(14) 0.0324(13) -0.0111(11) 0.0100(11) -0.0212(12)
C13 0.0226(12) 0.0359(14) 0.0459(15) -0.0161(12) 0.0046(11) -0.0139(11)
C14 0.0198(11) 0.0245(11) 0.0392(13) -0.0071(10) -0.0061(10) -0.0084(9)
C15 0.0266(13) 0.0310(14) 0.0509(17) -0.0010(12) -0.0145(12) -0.0052(11)
C16 0.0197(10) 0.0192(10) 0.0203(10) -0.0005(8) -0.0041(8) -0.0095(8)
C17 0.0290(13) 0.0382(15) 0.0563(18) -0.0141(13) -0.0119(12) -0.0131(12)
C18 0.0310(14) 0.0345(15) 0.070(2) -0.0092(14) -0.0053(14) -0.0182(12)
C19 0.0357(14) 0.0260(13) 0.0559(18) 0.0045(12) -0.0089(13) -0.0177(11)
C20 0.0458(19) 0.063(2) 0.101(3) -0.010(2) -0.004(2) -0.0380(19)
C21 0.0315(12) 0.0231(11) 0.0367(13) 0.0057(10) -0.0148(10) -0.0133(10)
C22 0.0292(12) 0.0285(12) 0.0316(12) 0.0016(10) -0.0073(10) -0.0151(10)
C23 0.0319(13) 0.0330(13) 0.0274(12) 0.0047(10) -0.0109(10) -0.0175(11)
C24 0.0498(17) 0.0333(14) 0.0380(15) -0.0013(11) -0.0121(13) -0.0187(13)
C25 0.0289(14) 0.0308(14) 0.072(2) -0.0175(14) 0.0064(14) -0.0128(12)
C26 0.0273(14) 0.0276(14) 0.105(3) -0.0200(16) -0.0112(17) -0.0088(12)
C27 0.0349(15) 0.0188(12) 0.090(3) 0.0033(13) -0.0318(16) -0.0102(11)
C28 0.0308(18) 0.050(2) 0.170(5) -0.043(3) -0.015(2) -0.0009(16)
C29 0.0337(13) 0.0247(12) 0.0376(13) 0.0100(10) -0.0166(11) -0.0177(10)
N13 0.0421(15) 0.0389(15) 0.101(3) 0.0101(16) -0.0239(16) -0.0165(13)
C30 0.0370(15) 0.0264(13) 0.0563(18) 0.0041(12) -0.0190(13) -0.0097(12)
C31 0.064(2) 0.0327(16) 0.084(3) 0.0040(17) -0.004(2) -0.0228(16)
N14 0.062(4) 0.051(4) 0.087(5) 0.012(3) -0.012(4) -0.025(3)
C32 0.109(9) 0.036(4) 0.111(9) 0.009(5) -0.039(7) -0.013(5)
C33 0.092(9) 0.088(8) 0.123(11) 0.033(8) -0.008(7) -0.047(7)
B1 0.0379(16) 0.0264(14) 0.0416(17) 0.0011(12) -0.0090(13) -0.0091(13)
F2 0.0920(18) 0.0872(18) 0.0874(17) 0.0503(14) -0.0470(15) -0.0657(16)
F1 0.0368(9) 0.0649(13) 0.0504(11) 0.0117(9) -0.0081(8) -0.0176(9)
F3 0.092(2) 0.109(2) 0.0621(16) -0.0406(15) -0.0049(14) -0.0285(17)
F4 0.0551(12) 0.0345(10) 0.0920(17) 0.0079(10) -0.0238(11) -0.0121(9)
B2A 0.036(4) 0.061(6) 0.055(5) 0.006(4) -0.019(3) -0.006(4)
F5A 0.062(2) 0.101(3) 0.065(2) 0.019(2) -0.0196(17) -0.026(2)
F8A 0.099(7) 0.126(9) 0.101(6) 0.030(5) -0.065(6) -0.063(6)
B2B 0.036(4) 0.061(6) 0.055(5) 0.006(4) -0.019(3) -0.006(4)
F5B 0.062(2) 0.101(3) 0.065(2) 0.019(2) -0.0196(17) -0.026(2)
F8B 0.099(7) 0.126(9) 0.101(6) 0.030(5) -0.065(6) -0.063(6)
F6 0.0493(12) 0.0911(17) 0.0609(13) -0.0100(12) -0.0111(10) -0.0336(12)
F7 0.0469(11) 0.0626(13) 0.0769(15) 0.0055(11) -0.0304(10) -0.0212(10)

loop_
_atom_type_symbol
_atom_type_description
_atom_type_scat_dispersion_real
_atom_type_scat_dispersion_imag
_atom_type_scat_source
C C 0.0033 0.0016 'International Tables Vol C Tables 4.2.6.8 and 6.1.1.4'
H H 0.0000 0.0000 'International Tables Vol C Tables 4.2.6.8 and 6.1.1.4'
B B 0.0013 0.0007 'International Tables Vol C Tables 4.2.6.8 and 6.1.1.4'
N N 0.0061 0.0033 'International Tables Vol C Tables 4.2.6.8 and 6.1.1.4'
F F 0.0171 0.0103 'International Tables Vol C Tables 4.2.6.8 and 6.1.1.4'
Fe Fe 0.3463 0.8444 'International Tables Vol C Tables 4.2.6.8 and 6.1.1.4'

loop_
_geom_angle_atom_site_label_1
_geom_angle_atom_site_label_2
_geom_angle_atom_site_label_3
_geom_angle
_geom_angle_site_symmetry_1
_geom_angle_site_symmetry_3
_geom_angle_publ_flag
N9 Fe1 N5 91.45(8) . . ?
N9 Fe1 N3 176.42(8) . . ?
N5 Fe1 N3 86.62(8) . . ?
N9 Fe1 N7 85.17(8) . . ?
N5 Fe1 N7 94.06(8) . . ?
N3 Fe1 N7 97.96(8) . . ?
N9 Fe1 N1 91.98(8) . . ?
N5 Fe1 N1 86.76(8) . . ?
N3 Fe1 N1 84.91(7) . . ?
N7 Fe1 N1 177.05(8) . . ?
N9 Fe1 N11 85.67(9) . . ?
N5 Fe1 N11 176.90(8) . . ?
N3 Fe1 N11 96.32(9) . . ?
N7 Fe1 N11 84.58(9) . . ?
N1 Fe1 N11 94.46(8) . . ?
C2 N1 N2 104.94(19) . . ?
C2 N1 Fe1 138.54(16) . . ?
N2 N1 Fe1 116.50(14) . . ?
C4 N2 N1 111.81(18) . . ?
C4 N2 C16 128.88(19) . . ?
N1 N2 C16 118.99(18) . . ?
C7 N3 N4 105.09(19) . . ?
C7 N3 Fe1 138.60(17) . . ?
N4 N3 Fe1 115.73(14) . . ?
C9 N4 N3 112.08(19) . . ?
C9 N4 C16 127.9(2) . . ?
N3 N4 C16 119.98(18) . . ?
C12 N5 N6 104.9(2) . . ?
C12 N5 Fe1 137.80(19) . . ?
N6 N5 Fe1 117.05(14) . . ?
C14 N6 N5 112.2(2) . . ?
C14 N6 C16 128.9(2) . . ?
N5 N6 C16 118.93(18) . . ?
C17 N7 N8 104.4(2) . . ?
C17 N7 Fe1 138.1(2) . . ?
N8 N7 Fe1 117.15(16) . . ?
C19 N8 N7 112.4(2) . . ?
C19 N8 C29 127.8(2) . . ?
N7 N8 C29 119.8(2) . . ?
C21 N9 N10 105.3(2) . . ?
C21 N9 Fe1 135.04(18) . . ?
N10 N9 Fe1 118.18(16) . . ?
C23 N10 N9 111.4(2) . . ?
C23 N10 C29 129.3(2) . . ?
N9 N10 C29 119.1(2) . . ?
C25 N11 N12 104.3(3) . . ?
C25 N11 Fe1 138.8(2) . . ?
N12 N11 Fe1 116.71(16) . . ?
C27 N12 N11 111.6(3) . . ?
C27 N12 C29 128.3(3) . . ?
N11 N12 C29 120.1(2) . . ?
C2 C1 H1A 109.5 . . ?
C2 C1 H1B 109.5 . . ?
H1A C1 H1B 109.5 . . ?
C2 C1 H1C 109.5 . . ?
H1A C1 H1C 109.5 . . ?
H1B C1 H1C 109.5 . . ?
N1 C2 C3 110.4(2) . . ?
N1 C2 C1 123.1(2) . . ?
C3 C2 C1 126.5(2) . . ?
C4 C3 C2 106.9(2) . . ?
C4 C3 H3 126.5 . . ?
C2 C3 H3 126.5 . . ?
N2 C4 C3 105.9(2) . . ?
N2 C4 C5 123.7(2) . . ?
C3 C4 C5 130.4(2) . . ?
C4 C5 H5A 109.5 . . ?
C4 C5 H5B 109.5 . . ?
H5A C5 H5B 109.5 . . ?
C4 C5 H5C 109.5 . . ?
H5A C5 H5C 109.5 . . ?
H5B C5 H5C 109.5 . . ?
C7 C6 H6A 109.5 . . ?
C7 C6 H6B 109.5 . . ?
H6A C6 H6B 109.5 . . ?
C7 C6 H6C 109.5 . . ?
H6A C6 H6C 109.5 . . ?
H6B C6 H6C 109.5 . . ?
N3 C7 C8 110.0(2) . . ?
N3 C7 C6 122.2(2) . . ?
C8 C7 C6 127.8(2) . . ?
C9 C8 C7 107.2(2) . . ?
C9 C8 H8 126.4 . . ?
C7 C8 H8 126.4 . . ?
N4 C9 C8 105.7(2) . . ?
N4 C9 C10 122.6(2) . . ?
C8 C9 C10 131.7(2) . . ?
C9 C10 H10A 109.5 . . ?
C9 C10 H10B 109.5 . . ?
H10A C10 H10B 109.5 . . ?
C9 C10 H10C 109.5 . . ?
H10A C10 H10C 109.5 . . ?
H10B C10 H10C 109.5 . . ?
C12 C11 H11A 109.5 . . ?
C12 C11 H11B 109.5 . . ?
H11A C11 H11B 109.5 . . ?
C12 C11 H11C 109.5 . . ?
H11A C11 H11C 109.5 . . ?
H11B C11 H11C 109.5 . . ?
N5 C12 C13 110.4(2) . . ?
N5 C12 C11 122.2(3) . . ?
C13 C12 C11 127.3(3) . . ?
C14 C13 C12 106.7(2) . . ?
C14 C13 H13 126.6 . . ?
C12 C13 H13 126.6 . . ?
N6 C14 C13 105.8(2) . . ?
N6 C14 C15 123.2(2) . . ?
C13 C14 C15 131.0(2) . . ?
C14 C15 H15A 109.5 . . ?
C14 C15 H15B 109.5 . . ?
H15A C15 H15B 109.5 . . ?
C14 C15 H15C 109.5 . . ?
H15A C15 H15C 109.5 . . ?
H15B C15 H15C 109.5 . . ?
N6 C16 N4 110.87(18) . . ?
N6 C16 N2 111.33(17) . . ?
N4 C16 N2 110.43(18) . . ?
N6 C16 H16 108.0 . . ?
N4 C16 H16 108.0 . . ?
N2 C16 H16 108.0 . . ?
N7 C17 C18 111.5(3) . . ?
N7 C17 H17 124.2 . . ?
C18 C17 H17 124.2 . . ?
C19 C18 C17 105.0(3) . . ?
C19 C18 C20 126.6(4) . . ?
C17 C18 C20 128.3(3) . . ?
N8 C19 C18 106.7(3) . . ?
N8 C19 H19 126.7 . . ?
C18 C19 H19 126.7 . . ?
C18 C20 H20A 109.5 . . ?
C18 C20 H20B 109.5 . . ?
H20A C20 H20B 109.5 . . ?
C18 C20 H20C 109.5 . . ?
H20A C20 H20C 109.5 . . ?
H20B C20 H20C 109.5 . . ?
N9 C21 C22 111.5(2) . . ?
N9 C21 H21 124.3 . . ?
C22 C21 H21 124.3 . . ?
C23 C22 C21 104.6(2) . . ?
C23 C22 C24 128.6(2) . . ?
C21 C22 C24 126.7(2) . . ?
N10 C23 C22 107.2(2) . . ?
N10 C23 H23 126.4 . . ?
C22 C23 H23 126.4 . . ?
C22 C24 H24A 109.5 . . ?
C22 C24 H24B 109.5 . . ?
H24A C24 H24B 109.5 . . ?
C22 C24 H24C 109.5 . . ?
H24A C24 H24C 109.5 . . ?
H24B C24 H24C 109.5 . . ?
N11 C25 C26 111.5(3) . . ?
N11 C25 H25 124.2 . . ?
C26 C25 H25 124.2 . . ?
C27 C26 C25 104.8(3) . . ?
C27 C26 C28 127.9(4) . . ?
C25 C26 C28 127.3(4) . . ?
N12 C27 C26 107.8(3) . . ?
N12 C27 H27 126.1 . . ?
C26 C27 H27 126.1 . . ?
C26 C28 H28A 109.5 . . ?
C26 C28 H28B 109.5 . . ?
H28A C28 H28B 109.5 . . ?
C26 C28 H28C 109.5 . . ?
H28A C28 H28C 109.5 . . ?
H28B C28 H28C 109.5 . . ?
N12 C29 N10 110.1(2) . . ?
N12 C29 N8 110.3(2) . . ?
N10 C29 N8 110.3(2) . . ?
N12 C29 H29 108.7 . . ?
N10 C29 H29 108.7 . . ?
N8 C29 H29 108.7 . . ?
N13 C30 C31 179.5(4) . . ?
C30 C31 H31A 109.5 . . ?
C30 C31 H31B 109.5 . . ?
H31A C31 H31B 109.5 . . ?
C30 C31 H31C 109.5 . . ?
H31A C31 H31C 109.5 . . ?
H31B C31 H31C 109.5 . . ?
N14 C32 C33 178.5(10) . . ?
C32 C33 H33A 109.5 . . ?
C32 C33 H33B 109.5 . . ?
H33A C33 H33B 109.5 . . ?
C32 C33 H33C 109.5 . . ?
H33A C33 H33C 109.5 . . ?
H33B C33 H33C 109.5 . . ?
F4 B1 F3 108.0(3) . . ?
F4 B1 F2 109.0(3) . . ?
F3 B1 F2 110.5(3) . . ?
F4 B1 F1 110.1(3) . . ?
F3 B1 F1 109.9(3) . . ?
F2 B1 F1 109.3(3) . . ?
F5A B2A F7 115.6(8) . . ?
F5A B2A F8A 108.3(8) . . ?
F7 B2A F8A 105.6(8) . . ?
F5A B2A F6 106.1(7) . . ?
F7 B2A F6 107.8(7) . . ?
F8A B2A F6 113.7(9) . . ?
F5B B2B F6 108.1(8) . . ?
F5B B2B F7 113.0(7) . . ?
F6 B2B F7 107.9(7) . . ?
F5B B2B F8B 102.9(8) . . ?
F6 B2B F8B 112.7(8) . . ?
F7 B2B F8B 112.3(9) . . ?

loop_
_geom_bond_atom_site_label_1
_geom_bond_atom_site_label_2
_geom_bond_distance
_geom_bond_site_symmetry_2
_geom_bond_publ_flag
Fe1 N9 2.073(2) . ?
Fe1 N5 2.079(2) . ?
Fe1 N3 2.087(2) . ?
Fe1 N7 2.089(2) . ?
Fe1 N1 2.092(2) . ?
Fe1 N11 2.100(2) . ?
N1 C2 1.336(3) . ?
N1 N2 1.375(3) . ?
N2 C4 1.361(3) . ?
N2 C16 1.449(3) . ?
N3 C7 1.334(3) . ?
N3 N4 1.371(3) . ?
N4 C9 1.362(3) . ?
N4 C16 1.445(3) . ?
N5 C12 1.339(3) . ?
N5 N6 1.368(3) . ?
N6 C14 1.362(3) . ?
N6 C16 1.438(3) . ?
N7 C17 1.335(4) . ?
N7 N8 1.359(3) . ?
N8 C19 1.355(4) . ?
N8 C29 1.449(3) . ?
N9 C21 1.327(3) . ?
N9 N10 1.358(3) . ?
N10 C23 1.353(3) . ?
N10 C29 1.444(3) . ?
N11 C25 1.335(4) . ?
N11 N12 1.363(3) . ?
N12 C27 1.353(4) . ?
N12 C29 1.441(4) . ?
C1 C2 1.495(3) . ?
C1 H1A 0.9800 . ?
C1 H1B 0.9800 . ?
C1 H1C 0.9800 . ?
C2 C3 1.401(4) . ?
C3 C4 1.369(3) . ?
C3 H3 0.9500 . ?
C4 C5 1.488(3) . ?
C5 H5A 0.9800 . ?
C5 H5B 0.9800 . ?
C5 H5C 0.9800 . ?
C6 C7 1.491(4) . ?
C6 H6A 0.9800 . ?
C6 H6B 0.9800 . ?
C6 H6C 0.9800 . ?
C7 C8 1.408(4) . ?
C8 C9 1.364(4) . ?
C8 H8 0.9500 . ?
C9 C10 1.495(4) . ?
C10 H10A 0.9800 . ?
C10 H10B 0.9800 . ?
C10 H10C 0.9800 . ?
C11 C12 1.489(4) . ?
C11 H11A 0.9800 . ?
C11 H11B 0.9800 . ?
C11 H11C 0.9800 . ?
C12 C13 1.404(4) . ?
C13 C14 1.370(4) . ?
C13 H13 0.9500 . ?
C14 C15 1.478(4) . ?
C15 H15A 0.9800 . ?
C15 H15B 0.9800 . ?
C15 H15C 0.9800 . ?
C16 H16 1.0000 . ?
C17 C18 1.407(5) . ?
C17 H17 0.9500 . ?
C18 C19 1.373(4) . ?
C18 C20 1.507(4) . ?
C19 H19 0.9500 . ?
C20 H20A 0.9800 . ?
C20 H20B 0.9800 . ?
C20 H20C 0.9800 . ?
C21 C22 1.404(4) . ?
C21 H21 0.9500 . ?
C22 C23 1.379(4) . ?
C22 C24 1.499(4) . ?
C23 H23 0.9500 . ?
C24 H24A 0.9800 . ?
C24 H24B 0.9800 . ?
C24 H24C 0.9800 . ?
C25 C26 1.408(5) . ?
C25 H25 0.9500 . ?
C26 C27 1.356(6) . ?
C26 C28 1.504(5) . ?
C27 H27 0.9500 . ?
C28 H28A 0.9800 . ?
C28 H28B 0.9800 . ?
C28 H28C 0.9800 . ?
C29 H29 1.0000 . ?
N13 C30 1.130(4) . ?
C30 C31 1.449(5) . ?
C31 H31A 0.9800 . ?
C31 H31B 0.9800 . ?
C31 H31C 0.9800 . ?
N14 C32 1.163(14) . ?
C32 C33 1.456(18) . ?
C33 H33A 0.9800 . ?
C33 H33B 0.9800 . ?
C33 H33C 0.9800 . ?
B1 F4 1.352(4) . ?
B1 F3 1.386(4) . ?
B1 F2 1.391(4) . ?
B1 F1 1.398(4) . ?
B2A F5A 1.309(11) . ?
B2A F7 1.354(8) . ?
B2A F8A 1.406(18) . ?
B2A F6 1.433(10) . ?
B2B F5B 1.358(11) . ?
B2B F6 1.367(10) . ?
B2B F7 1.419(9) . ?
B2B F8B 1.428(17) . ?
